data_7028632
loop_
_publ_author_name
'Rong, Yi'
'Palmer, Joshua H.'
'Parkin, Gerard'

_publ_section_title
;
 Benzannulated tris(2-mercapto-1-imidazolyl)hydroborato ligands:
 tetradentate \k4-S3H binding and access to monomeric monovalent thallium
 in an [S3] coordination environment.
;
_journal_issue 3
_journal_name_full 'Dalton transactions (Cambridge, England : 2003)'
_journal_page_first 1397
_journal_page_last 1407
_journal_paper_doi 10.1039/c3dt52418c
_journal_volume 43
_journal_year 2014
_chemical_formula_sum 'C82 H112 B2 N12 Na2 O4 S6'
_chemical_formula_weight 1589.80
_chemical_name_systematic
; 
 ? 
;
_space_group_IT_number 2
_symmetry_cell_setting triclinic
_symmetry_space_group_name_Hall '-P 1'
_symmetry_space_group_name_H-M 'P -1'
_atom_sites_solution_hydrogens geom
_atom_sites_solution_primary direct
_atom_sites_solution_secondary difmap
_audit_creation_method SHELXL-97
_cell_angle_alpha 88.111(7)
_cell_angle_beta 83.839(7)
_cell_angle_gamma 59.901(6)
_cell_formula_units_Z 1
_cell_length_a 11.523(5)
_cell_length_b 11.542(5)
_cell_length_c 17.423(8)
_cell_measurement_reflns_used 2497
_cell_measurement_temperature 130(2)
_cell_measurement_theta_max 24.16
_cell_measurement_theta_min 2.26
_cell_volume 1992.6(15)
_computing_cell_refinement 'Bruker SAINT'
_computing_data_collection 'Bruker APEX2'
_computing_data_reduction 'Bruker SAINT'
_computing_molecular_graphics 'Bruker SHELXTL'
_computing_publication_material 'Bruker SHELXTL'
_computing_structure_refinement 'SHELXL-97 (Sheldrick, 2008)'
_computing_structure_solution 'SHELXS-97 (Sheldrick, 2008)'
_diffrn_ambient_temperature 130(2)
_diffrn_measured_fraction_theta_full 0.992
_diffrn_measured_fraction_theta_max 0.992
_diffrn_measurement_device_type 'Bruker APEX-II CCD'
_diffrn_measurement_method '\f and \w scans'
_diffrn_radiation_monochromator graphite
_diffrn_radiation_source 'fine-focus sealed tube'
_diffrn_radiation_type MoK\a
_diffrn_radiation_wavelength 0.71073
_diffrn_reflns_av_R_equivalents 0.0000
_diffrn_reflns_av_sigmaI/netI 0.1455
_diffrn_reflns_limit_h_max 14
_diffrn_reflns_limit_h_min -14
_diffrn_reflns_limit_k_max 14
_diffrn_reflns_limit_k_min -14
_diffrn_reflns_limit_l_max 21
_diffrn_reflns_limit_l_min 0
_diffrn_reflns_number 8186
_diffrn_reflns_theta_full 26.48
_diffrn_reflns_theta_max 26.48
_diffrn_reflns_theta_min 2.04
_exptl_absorpt_coefficient_mu 0.242
_exptl_absorpt_correction_T_max 0.9809
_exptl_absorpt_correction_T_min 0.9488
_exptl_absorpt_correction_type empirical
_exptl_crystal_colour colorless
_exptl_crystal_density_diffrn 1.325
_exptl_crystal_density_method 'not measured'
_exptl_crystal_description block
_exptl_crystal_F_000 848
_exptl_crystal_size_max 0.22
_exptl_crystal_size_mid 0.16
_exptl_crystal_size_min 0.08
_refine_diff_density_max 0.537
_refine_diff_density_min -0.521
_refine_diff_density_rms 0.098
_refine_ls_extinction_method none
_refine_ls_goodness_of_fit_ref 1.033
_refine_ls_hydrogen_treatment mixed
_refine_ls_matrix_type full
_refine_ls_number_parameters 500
_refine_ls_number_reflns 8186
_refine_ls_number_restraints 0
_refine_ls_restrained_S_all 1.033
_refine_ls_R_factor_all 0.1378
_refine_ls_R_factor_gt 0.0802
_refine_ls_shift/su_max 0.000
_refine_ls_shift/su_mean 0.000
_refine_ls_structure_factor_coef Fsqd
_refine_ls_weighting_details 'calc w=1/[\s^2^(Fo^2^)+(0.0439P)^2^+3.4521P] where P=(Fo^2^+2Fc^2^)/3'
_refine_ls_weighting_scheme calc
_refine_ls_wR_factor_gt 0.1650
_refine_ls_wR_factor_ref 0.1901
_reflns_number_gt 5188
_reflns_number_total 8186
_reflns_threshold_expression >2sigma(I)
_cod_data_source_file c3dt52418c.txt
_cod_data_source_block '[Tm(ButBenz)Na(THF)2]2'
_cod_depositor_comments
;
The following automatic conversions were performed:

'_symmetry_cell_setting' value 'Triclinic' changed to 'triclinic'
according to
/usr/data/users/saulius/automatic-downloads/current/RSC/lib/dictionaries/cif_core.dic
dictionary named 'cif_core.dic' version 2.4.2 from 2011-04-26.

Automatic conversion script
Id: cif_fix_values 2281 2013-09-26 08:29:07Z andrius 
;
_cod_original_cell_volume 1992.7(15)
_cod_original_sg_symbol_H-M P-1
_cod_database_code 7028632

loop_
_symmetry_equiv_pos_as_xyz
'x, y, z'
'-x, -y, -z'

loop_
_atom_site_label
_atom_site_type_symbol
_atom_site_fract_x
_atom_site_fract_y
_atom_site_fract_z
_atom_site_U_iso_or_equiv
_atom_site_adp_type
_atom_site_occupancy
_atom_site_symmetry_multiplicity
_atom_site_calc_flag
_atom_site_refinement_flags
Na Na 0.8892(2) 0.5492(2) 0.42044(13) 0.0331(6) Uani 1 1 d .
B B 0.9614(6) 0.5098(7) 0.2345(3) 0.0223(12) Uani 1 1 d .
H1 H 0.961(6) 0.513(6) 0.301(3) 0.027 Uiso 1 1 d .
S1 S 0.82342(15) 0.78141(15) 0.32142(9) 0.0252(4) Uani 1 1 d .
S2 S 0.79893(14) 0.39522(15) 0.32426(9) 0.0255(4) Uani 1 1 d .
S3 S 1.21401(15) 0.36086(15) 0.31725(9) 0.0267(4) Uani 1 1 d .
N11 N 0.8286(4) 0.6270(4) 0.2083(3) 0.0174(10) Uani 1 1 d .
N12 N 0.6370(4) 0.8227(4) 0.2205(3) 0.0197(11) Uani 1 1 d .
N21 N 0.9817(4) 0.3729(4) 0.2086(3) 0.0188(10) Uani 1 1 d .
N22 N 0.9732(4) 0.1839(4) 0.2232(3) 0.0191(10) Uani 1 1 d .
N31 N 1.0856(4) 0.5246(4) 0.2067(3) 0.0176(10) Uani 1 1 d .
N32 N 1.2764(4) 0.5197(4) 0.2200(3) 0.0181(10) Uani 1 1 d .
O1 O 0.9996(4) 0.3598(4) 0.5039(3) 0.0295(10) Uani 1 1 d .
O2 O 0.6577(4) 0.6537(4) 0.4754(3) 0.0380(11) Uani 1 1 d .
C11 C 0.7599(5) 0.7452(5) 0.2486(3) 0.0174(12) Uani 1 1 d .
C12 C 0.7518(5) 0.6300(6) 0.1511(3) 0.0208(13) Uani 1 1 d .
C13 C 0.7796(6) 0.5387(5) 0.0939(3) 0.0212(13) Uani 1 1 d .
H13A H 0.8624 0.4561 0.0889 0.025 Uiso 1 1 calc R
C14 C 0.6839(6) 0.5701(6) 0.0437(3) 0.0239(13) Uani 1 1 d .
H14A H 0.7007 0.5078 0.0038 0.029 Uiso 1 1 calc R
C15 C 0.5642(6) 0.6903(6) 0.0506(3) 0.0248(14) Uani 1 1 d .
H15A H 0.5004 0.7092 0.0149 0.030 Uiso 1 1 calc R
C16 C 0.5342(5) 0.7841(6) 0.1078(3) 0.0191(12) Uani 1 1 d .
H16A H 0.4512 0.8666 0.1124 0.023 Uiso 1 1 calc R
C17 C 0.6326(5) 0.7517(5) 0.1589(3) 0.0200(12) Uani 1 1 d .
C18 C 0.5246(5) 0.9630(5) 0.2419(3) 0.0212(13) Uani 1 1 d .
C19C C 0.5450(6) 1.0228(6) 0.3113(4) 0.0310(15) Uani 1 1 d .
H19A H 0.5502 0.9679 0.3564 0.047 Uiso 1 1 calc R
H19B H 0.4691 1.1140 0.3215 0.047 Uiso 1 1 calc R
H19C H 0.6291 1.0253 0.3013 0.047 Uiso 1 1 calc R
C19B C 0.3946(6) 0.9589(6) 0.2628(4) 0.0298(15) Uani 1 1 d .
H19D H 0.4022 0.9083 0.3101 0.045 Uiso 1 1 calc R
H19E H 0.3798 0.9154 0.2206 0.045 Uiso 1 1 calc R
H19F H 0.3185 1.0505 0.2713 0.045 Uiso 1 1 calc R
C19A C 0.5133(6) 1.0527(6) 0.1731(4) 0.0288(15) Uani 1 1 d .
H19G H 0.5968 1.0562 0.1627 0.043 Uiso 1 1 calc R
H19H H 0.4372 1.1433 0.1849 0.043 Uiso 1 1 calc R
H19I H 0.4987 1.0161 0.1274 0.043 Uiso 1 1 calc R
C21 C 0.9206(5) 0.3132(5) 0.2518(3) 0.0204(13) Uani 1 1 d .
C22 C 1.0731(5) 0.2802(6) 0.1527(3) 0.0187(12) Uani 1 1 d .
C23 C 1.1562(5) 0.2944(6) 0.0932(3) 0.0233(13) Uani 1 1 d .
H23A H 1.1592 0.3750 0.0873 0.028 Uiso 1 1 calc R
C24 C 1.2326(6) 0.1876(6) 0.0440(3) 0.0258(14) Uani 1 1 d .
H24A H 1.2905 0.1941 0.0032 0.031 Uiso 1 1 calc R
C25 C 1.2289(5) 0.0697(6) 0.0515(3) 0.0216(13) Uani 1 1 d .
H25A H 1.2829 -0.0021 0.0154 0.026 Uiso 1 1 calc R
C26 C 1.1490(5) 0.0552(6) 0.1098(3) 0.0234(13) Uani 1 1 d .
H26A H 1.1477 -0.0263 0.1153 0.028 Uiso 1 1 calc R
C27 C 1.0695(5) 0.1623(5) 0.1608(3) 0.0168(12) Uani 1 1 d .
C28 C 0.9393(6) 0.0776(5) 0.2479(3) 0.0216(13) Uani 1 1 d .
C29C C 0.8385(6) 0.1135(6) 0.3189(4) 0.0285(14) Uani 1 1 d .
H29A H 0.8717 0.1371 0.3619 0.043 Uiso 1 1 calc R
H29B H 0.8270 0.0366 0.3328 0.043 Uiso 1 1 calc R
H29C H 0.7517 0.1899 0.3080 0.043 Uiso 1 1 calc R
C29B C 1.0673(6) -0.0477(6) 0.2679(4) 0.0290(14) Uani 1 1 d .
H29D H 1.0983 -0.0291 0.3137 0.044 Uiso 1 1 calc R
H29E H 1.1376 -0.0738 0.2243 0.044 Uiso 1 1 calc R
H29F H 1.0483 -0.1208 0.2785 0.044 Uiso 1 1 calc R
C29A C 0.8780(6) 0.0518(6) 0.1811(4) 0.0265(14) Uani 1 1 d .
H29G H 0.7930 0.1329 0.1725 0.040 Uiso 1 1 calc R
H29H H 0.8610 -0.0220 0.1939 0.040 Uiso 1 1 calc R
H29I H 0.9410 0.0281 0.1341 0.040 Uiso 1 1 calc R
C31 C 1.1942(5) 0.4705(5) 0.2476(3) 0.0188(12) Uani 1 1 d .
C32 C 1.0980(5) 0.6080(5) 0.1518(3) 0.0171(12) Uani 1 1 d .
C33 C 1.0208(5) 0.6778(5) 0.0929(3) 0.0221(13) Uani 1 1 d .
H33A H 0.9398 0.6779 0.0869 0.026 Uiso 1 1 calc R
C34 C 1.0638(6) 0.7473(6) 0.0432(3) 0.0247(14) Uani 1 1 d .
H34A H 1.0107 0.7976 0.0033 0.030 Uiso 1 1 calc R
C35 C 1.1838(6) 0.7446(6) 0.0507(3) 0.0217(13) Uani 1 1 d .
H35A H 1.2122 0.7927 0.0158 0.026 Uiso 1 1 calc R
C36 C 1.2630(6) 0.6720(6) 0.1089(3) 0.0227(13) Uani 1 1 d .
H36A H 1.3454 0.6696 0.1140 0.027 Uiso 1 1 calc R
C37 C 1.2195(5) 0.6044(5) 0.1584(3) 0.0174(12) Uani 1 1 d .
C38 C 1.4104(5) 0.4930(6) 0.2436(4) 0.0243(14) Uani 1 1 d .
C39C C 1.3983(6) 0.6259(6) 0.2639(4) 0.0282(15) Uani 1 1 d .
H39A H 1.3313 0.6674 0.3088 0.042 Uiso 1 1 calc R
H39B H 1.3698 0.6855 0.2200 0.042 Uiso 1 1 calc R
H39C H 1.4858 0.6106 0.2762 0.042 Uiso 1 1 calc R
C39B C 1.5182(6) 0.4166(6) 0.1769(4) 0.0319(15) Uani 1 1 d .
H39D H 1.6070 0.3927 0.1918 0.048 Uiso 1 1 calc R
H39E H 1.4996 0.4731 0.1315 0.048 Uiso 1 1 calc R
H39F H 1.5171 0.3349 0.1646 0.048 Uiso 1 1 calc R
C39A C 1.4541(6) 0.4058(6) 0.3135(4) 0.0327(16) Uani 1 1 d .
H39G H 1.3864 0.4495 0.3578 0.049 Uiso 1 1 calc R
H39H H 1.5411 0.3927 0.3254 0.049 Uiso 1 1 calc R
H39I H 1.4631 0.3187 0.3025 0.049 Uiso 1 1 calc R
C41 C 1.0849(6) 0.2347(6) 0.4619(4) 0.0354(16) Uani 1 1 d .
H41A H 1.1807 0.2103 0.4601 0.042 Uiso 1 1 calc R
H41B H 1.0611 0.2421 0.4084 0.042 Uiso 1 1 calc R
C42 C 1.0631(7) 0.1330(7) 0.5029(4) 0.0433(18) Uani 1 1 d .
H42A H 1.1189 0.0970 0.5465 0.052 Uiso 1 1 calc R
H42B H 1.0827 0.0583 0.4677 0.052 Uiso 1 1 calc R
C43 C 0.9152(7) 0.2130(7) 0.5308(4) 0.0449(18) Uani 1 1 d .
H43A H 0.8586 0.2230 0.4894 0.054 Uiso 1 1 calc R
H43B H 0.8917 0.1714 0.5759 0.054 Uiso 1 1 calc R
C44 C 0.9002(7) 0.3440(7) 0.5526(4) 0.0353(16) Uani 1 1 d .
H44A H 0.8085 0.4179 0.5449 0.042 Uiso 1 1 calc R
H44B H 0.9144 0.3449 0.6075 0.042 Uiso 1 1 calc R
C51 C 0.5640(8) 0.6338(10) 0.4415(7) 0.093(4) Uani 1 1 d .
H51A H 0.5860 0.5394 0.4460 0.111 Uiso 1 1 calc R
H51B H 0.5642 0.6559 0.3861 0.111 Uiso 1 1 calc R
C52 C 0.4297(8) 0.7249(9) 0.4842(6) 0.068(3) Uani 1 1 d .
H52A H 0.3560 0.7496 0.4514 0.082 Uiso 1 1 calc R
H52B H 0.4138 0.6830 0.5316 0.082 Uiso 1 1 calc R
C53 C 0.4406(7) 0.8425(8) 0.5031(5) 0.058(2) Uani 1 1 d .
H53A H 0.3868 0.8853 0.5526 0.070 Uiso 1 1 calc R
H53B H 0.4090 0.9094 0.4619 0.070 Uiso 1 1 calc R
C54 C 0.5889(6) 0.7862(6) 0.5088(4) 0.0376(16) Uani 1 1 d .
H54A H 0.6207 0.8426 0.4805 0.045 Uiso 1 1 calc R
H54B H 0.6061 0.7835 0.5635 0.045 Uiso 1 1 calc R

loop_
_atom_site_aniso_label
_atom_site_aniso_U_11
_atom_site_aniso_U_22
_atom_site_aniso_U_33
_atom_site_aniso_U_23
_atom_site_aniso_U_13
_atom_site_aniso_U_12
Na 0.0374(14) 0.0338(14) 0.0320(13) 0.0014(11) -0.0065(11) -0.0201(12)
B 0.012(3) 0.023(3) 0.025(3) 0.000(3) 0.000(3) -0.004(3)
S1 0.0230(7) 0.0229(8) 0.0310(9) 0.0023(7) -0.0125(7) -0.0107(7)
S2 0.0188(7) 0.0253(8) 0.0318(9) -0.0071(7) 0.0026(6) -0.0111(6)
S3 0.0227(7) 0.0268(8) 0.0326(9) 0.0088(7) -0.0075(7) -0.0137(7)
N11 0.011(2) 0.017(2) 0.025(3) 0.001(2) -0.0045(19) -0.0069(19)
N12 0.014(2) 0.018(2) 0.024(3) -0.003(2) -0.005(2) -0.0037(19)
N21 0.015(2) 0.017(2) 0.025(3) -0.002(2) -0.002(2) -0.007(2)
N22 0.014(2) 0.014(2) 0.027(3) -0.002(2) -0.001(2) -0.0042(19)
N31 0.011(2) 0.015(2) 0.024(3) 0.000(2) -0.0050(19) -0.0043(19)
N32 0.010(2) 0.021(3) 0.021(3) 0.001(2) -0.0029(19) -0.006(2)
O1 0.029(2) 0.027(2) 0.034(2) -0.0003(19) -0.004(2) -0.015(2)
O2 0.029(2) 0.035(3) 0.046(3) -0.012(2) -0.002(2) -0.013(2)
C11 0.016(3) 0.018(3) 0.019(3) 0.004(2) -0.005(2) -0.009(2)
C12 0.021(3) 0.023(3) 0.017(3) 0.003(2) -0.001(2) -0.011(3)
C13 0.017(3) 0.019(3) 0.022(3) -0.003(2) 0.001(2) -0.006(2)
C14 0.025(3) 0.027(3) 0.017(3) -0.003(3) 0.000(2) -0.011(3)
C15 0.021(3) 0.036(4) 0.022(3) -0.002(3) -0.004(3) -0.017(3)
C16 0.012(3) 0.021(3) 0.020(3) -0.001(2) -0.001(2) -0.006(2)
C17 0.018(3) 0.021(3) 0.023(3) -0.001(2) 0.002(2) -0.012(2)
C18 0.009(3) 0.018(3) 0.026(3) -0.004(2) -0.003(2) 0.001(2)
C19C 0.031(3) 0.023(3) 0.032(4) -0.012(3) -0.004(3) -0.009(3)
C19B 0.020(3) 0.032(4) 0.032(4) -0.011(3) 0.002(3) -0.009(3)
C19A 0.027(3) 0.018(3) 0.039(4) 0.001(3) -0.009(3) -0.009(3)
C21 0.015(3) 0.021(3) 0.021(3) 0.003(2) -0.004(2) -0.005(2)
C22 0.013(3) 0.024(3) 0.018(3) 0.004(2) -0.007(2) -0.008(2)
C23 0.021(3) 0.028(3) 0.024(3) 0.007(3) -0.006(3) -0.015(3)
C24 0.019(3) 0.038(4) 0.021(3) 0.006(3) -0.002(3) -0.016(3)
C25 0.016(3) 0.025(3) 0.018(3) -0.003(2) -0.001(2) -0.006(3)
C26 0.022(3) 0.022(3) 0.025(3) 0.001(3) -0.004(3) -0.010(3)
C27 0.012(3) 0.014(3) 0.020(3) 0.005(2) -0.006(2) -0.003(2)
C28 0.025(3) 0.018(3) 0.024(3) 0.002(2) -0.003(3) -0.013(3)
C29C 0.026(3) 0.029(3) 0.037(4) 0.002(3) 0.000(3) -0.019(3)
C29B 0.029(3) 0.025(3) 0.034(4) 0.007(3) -0.004(3) -0.014(3)
C29A 0.021(3) 0.025(3) 0.034(4) -0.001(3) -0.004(3) -0.011(3)
C31 0.010(3) 0.013(3) 0.030(3) -0.004(2) -0.001(2) -0.003(2)
C32 0.015(3) 0.011(3) 0.020(3) -0.006(2) -0.002(2) -0.002(2)
C33 0.019(3) 0.021(3) 0.024(3) 0.002(3) -0.008(2) -0.008(3)
C34 0.023(3) 0.020(3) 0.026(3) 0.001(3) -0.007(3) -0.006(3)
C35 0.030(3) 0.022(3) 0.013(3) 0.003(2) 0.000(2) -0.014(3)
C36 0.023(3) 0.023(3) 0.023(3) -0.001(3) -0.007(3) -0.011(3)
C37 0.015(3) 0.017(3) 0.015(3) -0.002(2) -0.001(2) -0.004(2)
C38 0.013(3) 0.022(3) 0.036(4) 0.006(3) -0.012(3) -0.006(2)
C39C 0.021(3) 0.026(3) 0.042(4) 0.003(3) -0.010(3) -0.014(3)
C39B 0.018(3) 0.034(4) 0.042(4) -0.001(3) 0.005(3) -0.013(3)
C39A 0.021(3) 0.042(4) 0.047(4) 0.012(3) -0.020(3) -0.022(3)
C41 0.028(3) 0.029(4) 0.045(4) 0.001(3) -0.005(3) -0.012(3)
C42 0.045(4) 0.031(4) 0.054(5) 0.000(3) -0.007(4) -0.018(3)
C43 0.052(4) 0.056(5) 0.037(4) -0.002(4) 0.001(4) -0.036(4)
C44 0.044(4) 0.040(4) 0.021(3) 0.001(3) -0.003(3) -0.021(3)
C51 0.035(4) 0.097(7) 0.135(10) -0.076(7) -0.005(5) -0.022(5)
C52 0.038(4) 0.081(7) 0.077(7) -0.030(5) 0.000(4) -0.023(5)
C53 0.032(4) 0.063(6) 0.055(5) -0.016(4) -0.001(4) -0.006(4)
C54 0.032(3) 0.038(4) 0.036(4) -0.002(3) -0.003(3) -0.012(3)

loop_
_atom_type_symbol
_atom_type_description
_atom_type_scat_dispersion_real
_atom_type_scat_dispersion_imag
_atom_type_scat_source
C C 0.0033 0.0016 'International Tables Vol C Tables 4.2.6.8 and 6.1.1.4'
H H 0.0000 0.0000 'International Tables Vol C Tables 4.2.6.8 and 6.1.1.4'
B B 0.0013 0.0007 'International Tables Vol C Tables 4.2.6.8 and 6.1.1.4'
N N 0.0061 0.0033 'International Tables Vol C Tables 4.2.6.8 and 6.1.1.4'
Na Na 0.0362 0.0249 'International Tables Vol C Tables 4.2.6.8 and 6.1.1.4'
S S 0.1246 0.1234 'International Tables Vol C Tables 4.2.6.8 and 6.1.1.4'
O O 0.0106 0.0060 'International Tables Vol C Tables 4.2.6.8 and 6.1.1.4'

loop_
_geom_angle_atom_site_label_1
_geom_angle_atom_site_label_2
_geom_angle_atom_site_label_3
_geom_angle
_geom_angle_site_symmetry_1
_geom_angle_site_symmetry_3
H1 Na O2 126.7(15) . .
H1 Na O1 115.8(15) . .
O2 Na O1 102.26(18) . .
H1 Na O1 114.6(16) . 2_766
O2 Na O1 106.13(17) . 2_766
O1 Na O1 81.96(16) . 2_766
H1 Na S1 61.8(16) . .
O2 Na S1 90.07(14) . .
O1 Na S1 164.29(14) . .
O1 Na S1 85.30(13) 2_766 .
H1 Na S2 61.8(16) . .
O2 Na S2 82.06(13) . .
O1 Na S2 91.73(13) . .
O1 Na S2 170.52(13) 2_766 .
S1 Na S2 99.68(8) . .
H1 Na S3 46.1(15) . .
O2 Na S3 169.26(14) . .
O1 Na S3 78.15(12) . .
O1 Na S3 84.58(12) 2_766 .
S1 Na S3 91.57(8) . .
S2 Na S3 87.21(7) . .
H1 Na Na 124.3(15) . 2_766
O2 Na Na 108.98(15) . 2_766
O1 Na Na 41.76(11) . 2_766
O1 Na Na 40.20(11) 2_766 2_766
S1 Na Na 124.92(12) . 2_766
S2 Na Na 133.09(12) . 2_766
S3 Na Na 78.62(8) . 2_766
H1 B N31 102(3) . .
H1 B N21 109(3) . .
N31 B N21 111.7(5) . .
H1 B N11 111(3) . .
N31 B N11 112.3(5) . .
N21 B N11 110.7(5) . .
C11 S1 Na 101.0(2) . .
C21 S2 Na 108.0(2) . .
C31 S3 Na 97.45(19) . .
C11 N11 C12 108.4(4) . .
C11 N11 B 121.0(4) . .
C12 N11 B 130.1(5) . .
C11 N12 C17 107.4(4) . .
C11 N12 C18 131.2(4) . .
C17 N12 C18 121.3(4) . .
C21 N21 C22 107.5(4) . .
C21 N21 B 120.7(5) . .
C22 N21 B 130.8(5) . .
C21 N22 C27 108.2(5) . .
C21 N22 C28 130.4(5) . .
C27 N22 C28 121.3(4) . .
C31 N31 C32 109.3(4) . .
C31 N31 B 120.1(4) . .
C32 N31 B 129.4(4) . .
C31 N32 C37 108.6(4) . .
C31 N32 C38 130.9(5) . .
C37 N32 C38 120.4(5) . .
C44 O1 C41 106.8(5) . .
C44 O1 Na 109.8(3) . .
C41 O1 Na 113.3(4) . .
C44 O1 Na 111.0(4) . 2_766
C41 O1 Na 117.7(3) . 2_766
Na O1 Na 98.04(16) . 2_766
C51 O2 C54 108.2(5) . .
C51 O2 Na 120.6(4) . .
C54 O2 Na 121.8(4) . .
N11 C11 N12 109.0(4) . .
N11 C11 S1 122.4(4) . .
N12 C11 S1 128.6(4) . .
C13 C12 C17 122.0(5) . .
C13 C12 N11 130.7(5) . .
C17 C12 N11 107.2(5) . .
C12 C13 C14 118.0(5) . .
C13 C14 C15 121.1(5) . .
C14 C15 C16 121.9(5) . .
C15 C16 C17 116.8(5) . .
C12 C17 N12 107.9(5) . .
C12 C17 C16 120.2(5) . .
N12 C17 C16 131.9(5) . .
N12 C18 C19C 113.9(4) . .
N12 C18 C19B 108.2(5) . .
C19C C18 C19B 106.3(5) . .
N12 C18 C19A 108.5(5) . .
C19C C18 C19A 108.3(5) . .
C19B C18 C19A 111.7(5) . .
N21 C21 N22 108.6(5) . .
N21 C21 S2 122.1(4) . .
N22 C21 S2 129.3(4) . .
C27 C22 N21 109.3(5) . .
C27 C22 C23 121.1(5) . .
N21 C22 C23 129.5(5) . .
C24 C23 C22 117.0(6) . .
C23 C24 C25 122.2(6) . .
C26 C25 C24 120.9(6) . .
C25 C26 C27 118.3(5) . .
C22 C27 C26 120.4(5) . .
C22 C27 N22 106.3(5) . .
C26 C27 N22 133.3(5) . .
N22 C28 C29C 115.0(5) . .
N22 C28 C29B 108.9(4) . .
C29C C28 C29B 105.9(5) . .
N22 C28 C29A 107.5(4) . .
C29C C28 C29A 107.4(5) . .
C29B C28 C29A 112.2(5) . .
N31 C31 N32 108.2(5) . .
N31 C31 S3 121.9(4) . .
N32 C31 S3 129.8(4) . .
N31 C32 C33 131.8(5) . .
N31 C32 C37 107.7(4) . .
C33 C32 C37 120.2(5) . .
C34 C33 C32 118.6(5) . .
C33 C34 C35 120.8(5) . .
C34 C35 C36 120.6(6) . .
C37 C36 C35 118.5(5) . .
C36 C37 C32 121.2(5) . .
C36 C37 N32 132.6(5) . .
C32 C37 N32 106.2(5) . .
C39A C38 N32 113.9(5) . .
C39A C38 C39C 107.0(5) . .
N32 C38 C39C 108.6(4) . .
C39A C38 C39B 106.3(5) . .
N32 C38 C39B 107.6(5) . .
C39C C38 C39B 113.5(5) . .
O1 C41 C42 107.1(6) . .
C41 C42 C43 101.4(6) . .
C44 C43 C42 101.9(6) . .
O1 C44 C43 107.2(5) . .
O2 C51 C52 106.2(6) . .
C53 C52 C51 102.9(7) . .
C52 C53 C54 104.2(6) . .
O2 C54 C53 107.0(6) . .

loop_
_geom_bond_atom_site_label_1
_geom_bond_atom_site_label_2
_geom_bond_distance
_geom_bond_site_symmetry_2
Na H1 2.12(5) .
Na O2 2.406(5) .
Na O1 2.430(5) .
Na O1 2.507(5) 2_766
Na S1 2.945(3) .
Na S2 3.078(3) .
Na S3 3.552(3) .
Na Na 3.728(5) 2_766
B H1 1.16(5) .
B N31 1.550(8) .
B N21 1.552(9) .
B N11 1.553(7) .
S1 C11 1.691(5) .
S2 C21 1.681(6) .
S3 C31 1.673(6) .
N11 C11 1.357(7) .
N11 C12 1.391(7) .
N12 C11 1.377(6) .
N12 C17 1.392(7) .
N12 C18 1.507(7) .
N21 C21 1.369(7) .
N21 C22 1.386(7) .
N22 C21 1.386(7) .
N22 C27 1.398(7) .
N22 C28 1.501(7) .
N31 C31 1.357(6) .
N31 C32 1.381(7) .
N32 C31 1.369(7) .
N32 C37 1.406(7) .
N32 C38 1.515(6) .
O1 C44 1.435(8) .
O1 C41 1.441(7) .
O1 Na 2.508(5) 2_766
O2 C51 1.402(8) .
O2 C54 1.432(8) .
C12 C13 1.368(8) .
C12 C17 1.384(7) .
C13 C14 1.376(7) .
C14 C15 1.378(8) .
C15 C16 1.381(8) .
C16 C17 1.410(7) .
C18 C19C 1.509(8) .
C18 C19B 1.527(8) .
C18 C19A 1.531(8) .
C22 C27 1.385(8) .
C22 C23 1.397(8) .
C23 C24 1.359(8) .
C24 C25 1.384(8) .
C25 C26 1.360(8) .
C26 C27 1.386(8) .
C28 C29C 1.515(8) .
C28 C29B 1.525(7) .
C28 C29A 1.534(8) .
C32 C33 1.384(7) .
C32 C37 1.398(7) .
C33 C34 1.378(8) .
C34 C35 1.388(8) .
C35 C36 1.393(7) .
C36 C37 1.363(8) .
C38 C39A 1.514(8) .
C38 C39C 1.520(8) .
C38 C39B 1.526(9) .
C41 C42 1.467(9) .
C42 C43 1.505(10) .
C43 C44 1.490(9) .
C51 C52 1.492(11) .
C52 C53 1.474(11) .
C53 C54 1.508(9) .
